data_4316620
loop_
_publ_author_name
'Wei-Qiang Zhang'
'Adrian C. Whitwood'
'Ian J. S. Fairlamb'
'Jason M. Lynam'

_publ_contact_author_address
;Department of Chemistry
University of York
Heslington
York
YO10 5DD
UK        
;
_publ_contact_author_email jml12@york.ac.uk
_publ_contact_author_fax +44(0)1904432516
_publ_contact_author_name 'Jason M Lynam'
_publ_contact_author_phone +44(0)1904432534
_publ_section_title
;
 Group 6 Carbon Monoxide-Releasing Metal Complexes with
 Biologically-Compatible Leaving Groups
;
_journal_name_full 'Inorganic Chemistry'
_journal_page_first 8941
_journal_page_last 8952
_journal_paper_doi 10.1021/ic101230j
_journal_volume 49
_journal_year 2010
_chemical_formula_moiety 'C16 H13 Cr N O7'
_chemical_formula_sum 'C16 H13 Cr N O7'
_chemical_formula_weight 383.27
_chemical_name_systematic
; 
 ? 
;
_space_group_IT_number 15
_symmetry_cell_setting monoclinic
_symmetry_space_group_name_Hall '-C 2yc'
_symmetry_space_group_name_H-M 'C 1 2/c 1'
_atom_sites_solution_hydrogens geom
_atom_sites_solution_primary direct
_atom_sites_solution_secondary difmap
_audit_creation_method SHELXL-97
_cell_angle_alpha 90.00
_cell_angle_beta 118.841(3)
_cell_angle_gamma 90.00
_cell_formula_units_Z 8
_cell_length_a 23.559(2)
_cell_length_b 7.6899(6)
_cell_length_c 21.4427(18)
_cell_measurement_reflns_used 9061
_cell_measurement_temperature 110(2)
_cell_measurement_theta_max 30.01
_cell_measurement_theta_min 2.83
_cell_volume 3402.8(5)
_computing_cell_refinement 'Bruker SMART'
_computing_data_collection 'Bruker SMART'
_computing_data_reduction 'Bruker SAINT'
_computing_molecular_graphics 'Bruker SHELXTL'
_computing_publication_material 'Bruker SHELXTL'
_computing_structure_refinement 'SHELXL-97 (Sheldrick, 1997)'
_computing_structure_solution 'SHELXS-97 (Sheldrick, 1990)'
_diffrn_ambient_temperature 110(2)
_diffrn_measured_fraction_theta_full 0.983
_diffrn_measured_fraction_theta_max 0.983
_diffrn_measurement_device_type 'CCD area detector'
_diffrn_measurement_method 'phi and omega scans'
_diffrn_radiation_monochromator graphite
_diffrn_radiation_source 'fine-focus sealed tube'
_diffrn_radiation_type MoK\a
_diffrn_radiation_wavelength 0.71073
_diffrn_reflns_av_R_equivalents 0.0170
_diffrn_reflns_av_sigmaI/netI 0.0154
_diffrn_reflns_limit_h_max 32
_diffrn_reflns_limit_h_min -32
_diffrn_reflns_limit_k_max 10
_diffrn_reflns_limit_k_min -10
_diffrn_reflns_limit_l_max 29
_diffrn_reflns_limit_l_min -29
_diffrn_reflns_number 18543
_diffrn_reflns_theta_full 30.02
_diffrn_reflns_theta_max 30.02
_diffrn_reflns_theta_min 1.97
_exptl_absorpt_coefficient_mu 0.710
_exptl_absorpt_correction_T_max 0.952
_exptl_absorpt_correction_T_min 0.796
_exptl_absorpt_correction_type multi-scan
_exptl_absorpt_process_details 'SADABS v2.10; (Sheldrick)'
_exptl_crystal_colour yellow
_exptl_crystal_density_diffrn 1.496
_exptl_crystal_density_method 'not measured'
_exptl_crystal_description block
_exptl_crystal_F_000 1568
_exptl_crystal_size_max 0.30
_exptl_crystal_size_mid 0.14
_exptl_crystal_size_min 0.07
_refine_diff_density_max 0.492
_refine_diff_density_min -0.302
_refine_diff_density_rms 0.059
_refine_ls_extinction_method none
_refine_ls_goodness_of_fit_ref 1.041
_refine_ls_hydrogen_treatment mixed
_refine_ls_matrix_type full
_refine_ls_number_parameters 239
_refine_ls_number_reflns 4889
_refine_ls_number_restraints 0
_refine_ls_restrained_S_all 1.041
_refine_ls_R_factor_all 0.0336
_refine_ls_R_factor_gt 0.0295
_refine_ls_shift/su_max 0.001
_refine_ls_shift/su_mean 0.000
_refine_ls_structure_factor_coef Fsqd
_refine_ls_weighting_details 'calc w=1/[\s^2^(Fo^2^)+(0.0470P)^2^+2.2926P] where P=(Fo^2^+2Fc^2^)/3'
_refine_ls_weighting_scheme calc
_refine_ls_wR_factor_gt 0.0785
_refine_ls_wR_factor_ref 0.0816
_reflns_number_gt 4368
_reflns_number_total 4889
_reflns_threshold_expression >2sigma(I)
_cod_data_source_file ic101230j_si_002_7.cif
_cod_data_source_block Complex_3b
_cod_depositor_comments
;
The following automatic conversions were performed:

'_symmetry_cell_setting' value 'Monoclinic' changed to 'monoclinic'
according to the built-in table from CIF Core dictionary named
'cif_core.dic' version 2.4.1 from 2010-06-29.

Automatic conversion script
Id: cif_fix_values 1646 2011-03-28 12:23:43Z adriana 
;
_cod_original_cell_volume 3402.9(5)
_cod_database_code 4316620

loop_
_symmetry_equiv_pos_as_xyz
'x, y, z'
'-x, y, -z+1/2'
'x+1/2, y+1/2, z'
'-x+1/2, y+1/2, -z+1/2'
'-x, -y, -z'
'x, -y, z-1/2'
'-x+1/2, -y+1/2, -z'
'x+1/2, -y+1/2, z-1/2'

loop_
_atom_site_label
_atom_site_type_symbol
_atom_site_fract_x
_atom_site_fract_y
_atom_site_fract_z
_atom_site_U_iso_or_equiv
_atom_site_adp_type
_atom_site_occupancy
_atom_site_symmetry_multiplicity
_atom_site_calc_flag
_atom_site_refinement_flags
_atom_site_disorder_assembly
_atom_site_disorder_group
C1 C 0.18392(6) -0.09198(15) 0.45833(6) 0.0202(2) Uani 1 1 d . . .
C2 C 0.07138(6) 0.03156(17) 0.35573(7) 0.0260(3) Uani 1 1 d . . .
C3 C 0.24291(6) -0.00774(14) 0.38341(6) 0.0192(2) Uani 1 1 d . . .
C4 C 0.13380(6) -0.20837(16) 0.32659(6) 0.0215(2) Uani 1 1 d . . .
C5 C 0.17564(6) 0.23733(16) 0.41394(6) 0.0215(2) Uani 1 1 d . . .
C6 C 0.12980(5) 0.13093(14) 0.27154(6) 0.0167(2) Uani 1 1 d . . .
C7 C 0.15084(5) 0.05562(14) 0.22156(6) 0.0171(2) Uani 1 1 d . . .
C8 C 0.11834(6) -0.08792(15) 0.17926(6) 0.0198(2) Uani 1 1 d . . .
H8 H 0.0828 -0.1373 0.1823 0.024 Uiso 1 1 calc R . .
C9 C 0.13775(6) -0.15900(16) 0.13275(6) 0.0231(2) Uani 1 1 d . . .
H9 H 0.1151 -0.2558 0.1039 0.028 Uiso 1 1 calc R . .
C10 C 0.19001(6) -0.08884(17) 0.12850(7) 0.0253(2) Uani 1 1 d . . .
H10 H 0.2033 -0.1374 0.0968 0.030 Uiso 1 1 calc R . .
C11 C 0.22285(6) 0.05260(18) 0.17069(7) 0.0259(2) Uani 1 1 d . . .
H11 H 0.2588 0.1003 0.1679 0.031 Uiso 1 1 calc R . .
C12 C 0.20367(6) 0.12519(16) 0.21703(6) 0.0222(2) Uani 1 1 d . . .
H12 H 0.2265 0.2221 0.2457 0.027 Uiso 1 1 calc R . .
C13 C 0.08194(6) 0.37236(16) 0.18478(6) 0.0214(2) Uani 1 1 d . . .
C14 C 0.01461(6) 0.45006(15) 0.15091(6) 0.0197(2) Uani 1 1 d . . .
C15 C -0.05671(6) 0.62950(18) 0.05413(7) 0.0276(3) Uani 1 1 d . . .
H15A H -0.0712 0.6892 0.0849 0.033 Uiso 1 1 calc R . .
H15B H -0.0888 0.5385 0.0265 0.033 Uiso 1 1 calc R . .
C16 C -0.05026(7) 0.7576(2) 0.00486(7) 0.0334(3) Uani 1 1 d . . .
H16A H -0.0216 0.8528 0.0328 0.050 Uiso 1 1 calc R . .
H16B H -0.0930 0.8045 -0.0283 0.050 Uiso 1 1 calc R . .
H16C H -0.0319 0.6989 -0.0220 0.050 Uiso 1 1 calc R . .
Cr1 Cr 0.156456(8) 0.01394(2) 0.369349(9) 0.01535(6) Uani 1 1 d . . .
H1 H 0.0843(8) 0.324(2) 0.2769(9) 0.030(4) Uiso 1 1 d . . .
H13A H 0.1145(8) 0.464(2) 0.1947(9) 0.021(4) Uiso 1 1 d . . .
H13B H 0.0827(8) 0.298(2) 0.1506(9) 0.032(4) Uiso 1 1 d . . .
N1 N 0.09715(5) 0.27675(13) 0.24991(5) 0.01876(18) Uani 1 1 d . . .
O1 O 0.19992(5) -0.15761(13) 0.51221(5) 0.02765(19) Uani 1 1 d . . .
O2 O 0.02036(5) 0.03630(17) 0.34920(8) 0.0497(3) Uani 1 1 d . . .
O3 O 0.29478(5) -0.02237(12) 0.39317(6) 0.0273(2) Uani 1 1 d . . .
O4 O 0.11922(5) -0.34504(12) 0.30312(6) 0.0323(2) Uani 1 1 d . . .
O5 O 0.18649(5) 0.36880(13) 0.44168(6) 0.0354(2) Uani 1 1 d . . .
O6 O -0.02593(5) 0.42339(13) 0.16841(5) 0.0292(2) Uani 1 1 d . . .
O7 O 0.00729(4) 0.55237(12) 0.09726(5) 0.02315(18) Uani 1 1 d . . .

loop_
_atom_site_aniso_label
_atom_site_aniso_U_11
_atom_site_aniso_U_22
_atom_site_aniso_U_33
_atom_site_aniso_U_23
_atom_site_aniso_U_13
_atom_site_aniso_U_12
C1 0.0199(5) 0.0197(5) 0.0225(5) 0.0004(4) 0.0114(4) 0.0023(4)
C2 0.0227(6) 0.0228(6) 0.0320(7) 0.0095(5) 0.0128(5) 0.0028(4)
C3 0.0212(5) 0.0163(5) 0.0190(5) 0.0029(4) 0.0088(4) -0.0001(4)
C4 0.0232(5) 0.0204(5) 0.0233(5) 0.0026(4) 0.0131(5) -0.0001(4)
C5 0.0183(5) 0.0233(5) 0.0178(5) 0.0005(4) 0.0047(4) 0.0023(4)
C6 0.0159(5) 0.0155(5) 0.0161(5) -0.0016(4) 0.0058(4) -0.0024(4)
C7 0.0182(5) 0.0159(5) 0.0162(5) 0.0024(4) 0.0076(4) 0.0028(4)
C8 0.0196(5) 0.0188(5) 0.0205(5) -0.0007(4) 0.0092(4) 0.0011(4)
C9 0.0281(6) 0.0200(5) 0.0214(5) -0.0010(4) 0.0122(5) 0.0031(4)
C10 0.0322(6) 0.0241(6) 0.0260(6) 0.0050(5) 0.0192(5) 0.0081(5)
C11 0.0266(6) 0.0267(6) 0.0304(6) 0.0059(5) 0.0187(5) 0.0022(5)
C12 0.0219(5) 0.0205(5) 0.0237(6) 0.0018(4) 0.0105(5) -0.0010(4)
C13 0.0255(6) 0.0208(5) 0.0176(5) 0.0051(4) 0.0102(4) 0.0071(4)
C14 0.0238(5) 0.0153(5) 0.0180(5) 0.0005(4) 0.0084(4) 0.0023(4)
C15 0.0230(6) 0.0279(6) 0.0273(6) 0.0079(5) 0.0085(5) 0.0090(5)
C16 0.0372(7) 0.0403(8) 0.0242(6) 0.0120(5) 0.0161(6) 0.0168(6)
Cr1 0.01479(10) 0.01527(9) 0.01498(10) 0.00129(6) 0.00637(7) 0.00056(6)
N1 0.0233(5) 0.0169(4) 0.0153(4) 0.0005(3) 0.0087(4) 0.0030(3)
O1 0.0318(5) 0.0313(5) 0.0224(4) 0.0071(4) 0.0151(4) 0.0070(4)
O2 0.0266(5) 0.0445(7) 0.0845(10) 0.0299(7) 0.0318(6) 0.0103(5)
O3 0.0201(4) 0.0276(5) 0.0344(5) 0.0063(4) 0.0132(4) 0.0016(3)
O4 0.0433(6) 0.0213(4) 0.0392(5) -0.0058(4) 0.0252(5) -0.0079(4)
O5 0.0309(5) 0.0275(5) 0.0350(5) -0.0112(4) 0.0057(4) 0.0020(4)
O6 0.0278(5) 0.0300(5) 0.0320(5) 0.0098(4) 0.0163(4) 0.0051(4)
O7 0.0223(4) 0.0242(4) 0.0209(4) 0.0078(3) 0.0089(3) 0.0073(3)

loop_
_atom_type_symbol
_atom_type_description
_atom_type_scat_dispersion_real
_atom_type_scat_dispersion_imag
_atom_type_scat_source
C C 0.0033 0.0016 'International Tables Vol C Tables 4.2.6.8 and 6.1.1.4'
H H 0.0000 0.0000 'International Tables Vol C Tables 4.2.6.8 and 6.1.1.4'
N N 0.0061 0.0033 'International Tables Vol C Tables 4.2.6.8 and 6.1.1.4'
O O 0.0106 0.0060 'International Tables Vol C Tables 4.2.6.8 and 6.1.1.4'
Cr Cr 0.3209 0.6236 'International Tables Vol C Tables 4.2.6.8 and 6.1.1.4'

loop_
_geom_angle_atom_site_label_1
_geom_angle_atom_site_label_2
_geom_angle_atom_site_label_3
_geom_angle
_geom_angle_site_symmetry_1
_geom_angle_site_symmetry_3
_geom_angle_publ_flag
O1 C1 Cr1 179.12(11) . . ?
O2 C2 Cr1 177.18(12) . . ?
O3 C3 Cr1 178.51(11) . . ?
O4 C4 Cr1 176.68(11) . . ?
O5 C5 Cr1 178.20(12) . . ?
N1 C6 C7 114.69(10) . . ?
N1 C6 Cr1 124.50(8) . . ?
C7 C6 Cr1 120.72(8) . . ?
C8 C7 C12 118.89(10) . . ?
C8 C7 C6 120.18(10) . . ?
C12 C7 C6 120.92(10) . . ?
C9 C8 C7 120.50(11) . . ?
C9 C8 H8 119.8 . . ?
C7 C8 H8 119.8 . . ?
C10 C9 C8 120.17(12) . . ?
C10 C9 H9 119.9 . . ?
C8 C9 H9 119.9 . . ?
C9 C10 C11 119.71(11) . . ?
C9 C10 H10 120.1 . . ?
C11 C10 H10 120.1 . . ?
C10 C11 C12 120.61(11) . . ?
C10 C11 H11 119.7 . . ?
C12 C11 H11 119.7 . . ?
C11 C12 C7 120.12(11) . . ?
C11 C12 H12 119.9 . . ?
C7 C12 H12 119.9 . . ?
N1 C13 C14 111.99(10) . . ?
N1 C13 H13A 110.2(9) . . ?
C14 C13 H13A 110.3(9) . . ?
N1 C13 H13B 110.7(11) . . ?
C14 C13 H13B 106.1(10) . . ?
H13A C13 H13B 107.4(14) . . ?
O6 C14 O7 125.37(11) . . ?
O6 C14 C13 126.19(11) . . ?
O7 C14 C13 108.43(10) . . ?
O7 C15 C16 106.68(11) . . ?
O7 C15 H15A 110.4 . . ?
C16 C15 H15A 110.4 . . ?
O7 C15 H15B 110.4 . . ?
C16 C15 H15B 110.4 . . ?
H15A C15 H15B 108.6 . . ?
C15 C16 H16A 109.5 . . ?
C15 C16 H16B 109.5 . . ?
H16A C16 H16B 109.5 . . ?
C15 C16 H16C 109.5 . . ?
H16A C16 H16C 109.5 . . ?
H16B C16 H16C 109.5 . . ?
C1 Cr1 C2 90.46(5) . . ?
C1 Cr1 C4 88.79(5) . . ?
C2 Cr1 C4 87.68(6) . . ?
C1 Cr1 C5 89.95(5) . . ?
C2 Cr1 C5 89.43(6) . . ?
C4 Cr1 C5 176.84(5) . . ?
C1 Cr1 C3 89.04(5) . . ?
C2 Cr1 C3 179.12(5) . . ?
C4 Cr1 C3 91.58(5) . . ?
C5 Cr1 C3 91.29(5) . . ?
C1 Cr1 C6 177.73(5) . . ?
C2 Cr1 C6 91.80(5) . . ?
C4 Cr1 C6 91.42(5) . . ?
C5 Cr1 C6 89.96(5) . . ?
C3 Cr1 C6 88.70(5) . . ?
C6 N1 C13 126.85(10) . . ?
C6 N1 H1 117.7(12) . . ?
C13 N1 H1 115.4(12) . . ?
C14 O7 C15 116.71(10) . . ?

loop_
_geom_bond_atom_site_label_1
_geom_bond_atom_site_label_2
_geom_bond_distance
_geom_bond_site_symmetry_2
_geom_bond_publ_flag
C1 O1 1.1452(15) . ?
C1 Cr1 1.8792(12) . ?
C2 O2 1.1416(17) . ?
C2 Cr1 1.8859(13) . ?
C3 O3 1.1416(16) . ?
C3 Cr1 1.9170(13) . ?
C4 O4 1.1441(15) . ?
C4 Cr1 1.8911(13) . ?
C5 O5 1.1377(15) . ?
C5 Cr1 1.9112(12) . ?
C6 N1 1.3115(14) . ?
C6 C7 1.4973(15) . ?
C6 Cr1 2.0813(11) . ?
C7 C8 1.3991(16) . ?
C7 C12 1.4005(16) . ?
C8 C9 1.3937(16) . ?
C8 H8 0.9500 . ?
C9 C10 1.3868(18) . ?
C9 H9 0.9500 . ?
C10 C11 1.387(2) . ?
C10 H10 0.9500 . ?
C11 C12 1.3916(17) . ?
C11 H11 0.9500 . ?
C12 H12 0.9500 . ?
C13 N1 1.4616(14) . ?
C13 C14 1.5130(16) . ?
C13 H13A 0.987(17) . ?
C13 H13B 0.937(18) . ?
C14 O6 1.2003(15) . ?
C14 O7 1.3345(14) . ?
C15 O7 1.4614(14) . ?
C15 C16 1.5049(19) . ?
C15 H15A 0.9900 . ?
C15 H15B 0.9900 . ?
C16 H16A 0.9800 . ?
C16 H16B 0.9800 . ?
C16 H16C 0.9800 . ?
N1 H1 0.853(17) . ?

loop_
_geom_hbond_atom_site_label_D
_geom_hbond_atom_site_label_H
_geom_hbond_atom_site_label_A
_geom_hbond_distance_DH
_geom_hbond_distance_HA
_geom_hbond_distance_DA
_geom_hbond_angle_DHA
_geom_hbond_site_symmetry_A
N1 H1 O6 0.853(17) 2.325(17) 3.1608(14) 166.3(16) 2
N1 H1 O4 0.853(17) 2.648(18) 3.0755(14) 112.3(13) 1_565

loop_
_geom_torsion_atom_site_label_1
_geom_torsion_atom_site_label_2
_geom_torsion_atom_site_label_3
_geom_torsion_atom_site_label_4
_geom_torsion
_geom_torsion_site_symmetry_1
_geom_torsion_site_symmetry_2
_geom_torsion_site_symmetry_3
_geom_torsion_site_symmetry_4
_geom_torsion_publ_flag
N1 C6 C7 C8 -104.08(12) . . . . ?
Cr1 C6 C7 C8 79.16(12) . . . . ?
N1 C6 C7 C12 76.90(14) . . . . ?
Cr1 C6 C7 C12 -99.86(11) . . . . ?
C12 C7 C8 C9 -0.80(17) . . . . ?
C6 C7 C8 C9 -179.83(10) . . . . ?
C7 C8 C9 C10 0.62(18) . . . . ?
C8 C9 C10 C11 -0.08(19) . . . . ?
C9 C10 C11 C12 -0.26(19) . . . . ?
C10 C11 C12 C7 0.07(19) . . . . ?
C8 C7 C12 C11 0.45(17) . . . . ?
C6 C7 C12 C11 179.48(11) . . . . ?
N1 C13 C14 O6 -8.38(18) . . . . ?
N1 C13 C14 O7 172.42(10) . . . . ?
N1 C6 Cr1 C2 49.75(10) . . . . ?
C7 C6 Cr1 C2 -133.82(9) . . . . ?
N1 C6 Cr1 C4 137.48(10) . . . . ?
C7 C6 Cr1 C4 -46.09(9) . . . . ?
N1 C6 Cr1 C5 -39.68(10) . . . . ?
C7 C6 Cr1 C5 136.75(9) . . . . ?
N1 C6 Cr1 C3 -130.97(10) . . . . ?
C7 C6 Cr1 C3 45.46(9) . . . . ?
C7 C6 N1 C13 -2.27(16) . . . . ?
Cr1 C6 N1 C13 174.36(9) . . . . ?
C14 C13 N1 C6 141.80(11) . . . . ?
O6 C14 O7 C15 -3.74(18) . . . . ?
C13 C14 O7 C15 175.47(10) . . . . ?
C16 C15 O7 C14 171.99(11) . . . . ?
